data_4035715
loop_
_publ_author_name
'Ward, Jonathan S.'
'Nobuyasu, Roberto S.'
'Fox, Mark A.'
'Batsanov, Andrei S.'
'Santos, Jose'
'Dias, Fernando B.'
'Bryce, Martin R.'

_publ_section_title
;
 Bond Rotations and Heteroatom Effects in Donor-Acceptor-Donor Molecules:
 Implications for Thermally Activated Delayed Fluorescence and Room
 Temperature Phosphorescence.
;
_journal_issue 23
_journal_name_full 'The Journal of organic chemistry'
_journal_page_first 14431
_journal_page_last 14442
_journal_paper_doi 10.1021/acs.joc.8b02187
_journal_volume 83
_journal_year 2018
_chemical_formula_moiety 'C38 H26 N2 O4 S'
_chemical_formula_sum 'C38 H26 N2 O4 S'
_chemical_formula_weight 606.67
_chemical_name_systematic 2,8-Bis(1-methyl-phenoxazin-10-yl)dibenzothiophene-S,S-dioxide
_space_group_crystal_system triclinic
_space_group_IT_number 2
_space_group_name_Hall '-P 1'
_space_group_name_H-M_alt 'P -1'
_atom_sites_solution_hydrogens geom
_atom_sites_solution_primary direct
_atom_sites_solution_secondary difmap
_audit_creation_date 2016-07-05
_audit_creation_method
;
Olex2 1.2-beta
(compiled 2016.02.19 svn.r3266 for OlexSys, GUI svn.r5155)
;
_cell_angle_alpha 113.2929(17)
_cell_angle_beta 105.3552(18)
_cell_angle_gamma 103.0857(18)
_cell_formula_units_Z 2
_cell_length_a 10.4124(5)
_cell_length_b 12.8726(6)
_cell_length_c 12.8871(6)
_cell_measurement_reflns_used 7077
_cell_measurement_temperature 120
_cell_measurement_theta_max 26.37
_cell_measurement_theta_min 2.19
_cell_volume 1418.97(12)
_computing_cell_refinement 'SAINT v8.34A (Bruker, 2013)'
_computing_data_collection 'APEX2 v.2013.4_1 (Bruker, 2013)'
_computing_data_reduction 'SAINT v8.34A (Bruker, 2013)'
_computing_molecular_graphics 'Olex2 (Dolomanov et al., 2009)'
_computing_publication_material 'Olex2 (Dolomanov et al., 2009)'
_computing_structure_refinement 'ShelXL 2014/7 multi-CPU (Sheldrick, 2015)'
_computing_structure_solution 'ShelXS 2013/1 (Sheldrick, 2008)'
_diffrn_ambient_temperature 120
_diffrn_detector_type 'Bruker PHOTON 100 CMOS'
_diffrn_measured_fraction_theta_full 0.999
_diffrn_measured_fraction_theta_max 0.999
_diffrn_measurement_device '3-circle area detector diffractometer'
_diffrn_measurement_device_type 'Bruker D8 Venture'
_diffrn_measurement_method '\f and \w scans'
_diffrn_radiation_monochromator 'focusing mirrors'
_diffrn_radiation_probe x-ray
_diffrn_radiation_type MoK\a
_diffrn_radiation_wavelength 0.71073
_diffrn_reflns_av_R_equivalents 0.0499
_diffrn_reflns_av_unetI/netI 0.0472
_diffrn_reflns_Laue_measured_fraction_full 0.999
_diffrn_reflns_Laue_measured_fraction_max 0.999
_diffrn_reflns_limit_h_max 12
_diffrn_reflns_limit_h_min -12
_diffrn_reflns_limit_k_max 15
_diffrn_reflns_limit_k_min -15
_diffrn_reflns_limit_l_max 15
_diffrn_reflns_limit_l_min -15
_diffrn_reflns_number 24735
_diffrn_reflns_point_group_measured_fraction_full 0.999
_diffrn_reflns_point_group_measured_fraction_max 0.999
_diffrn_reflns_theta_full 25.000
_diffrn_reflns_theta_max 25.682
_diffrn_reflns_theta_min 2.187
_diffrn_source 'ImuS microsource'
_diffrn_standards_number 0
_exptl_absorpt_coefficient_mu 0.163
_exptl_absorpt_correction_T_max 1.0000
_exptl_absorpt_correction_T_min 0.9620
_exptl_absorpt_correction_type multi-scan
_exptl_absorpt_process_details
;
SADABS-2014/4 (Bruker, 2014) was used for absorption correction.
wR2(int) was 0.1305 before and 0.0544 after correction.
The Ratio of minimum to maximum transmission is 0.9620.
The \l/2 correction factor is Not present.
;
_exptl_crystal_colour colourless
_exptl_crystal_colour_primary colourless
_exptl_crystal_density_diffrn 1.420
_exptl_crystal_description lathe
_exptl_crystal_F_000 632
_exptl_crystal_size_max 0.245
_exptl_crystal_size_mid 0.078
_exptl_crystal_size_min 0.021
_refine_diff_density_max 0.378
_refine_diff_density_min -0.390
_refine_diff_density_rms 0.052
_refine_ls_extinction_method none
_refine_ls_goodness_of_fit_ref 1.018
_refine_ls_hydrogen_treatment constr
_refine_ls_matrix_type full
_refine_ls_number_parameters 410
_refine_ls_number_reflns 5396
_refine_ls_number_restraints 0
_refine_ls_restrained_S_all 1.018
_refine_ls_R_factor_all 0.0734
_refine_ls_R_factor_gt 0.0466
_refine_ls_shift/su_max 0.000
_refine_ls_shift/su_mean 0.000
_refine_ls_structure_factor_coef Fsqd
_refine_ls_weighting_details 'w=1/[\s^2^(Fo^2^)+(0.0510P)^2^+0.8410P] where P=(Fo^2^+2Fc^2^)/3'
_refine_ls_weighting_scheme calc
_refine_ls_wR_factor_gt 0.1048
_refine_ls_wR_factor_ref 0.1154
_reflns_Friedel_coverage 0.000
_reflns_number_gt 3966
_reflns_number_total 5396
_reflns_threshold_expression 'I > 2\s(I)'
_cod_data_source_file jo8b02187_si_002.cif
_cod_data_source_block 1b_16srv242
_cod_depositor_comments
;
The following automatic conversions were performed:

data item '_diffrn_radiation_probe' value 'X-ray' was changed to
'x-ray' in accordance with the
/home/data/users/saulius/crontab/automatic-downloads/current/ACS/lib/dictionaries/cif_core.dic
dictionary named 'cif_core.dic' version 2.4.2 last updated on
2011-04-26.

Automatic conversion script
Id: cif_fix_values 6909 2019-04-08 15:41:33Z antanas 
;
_cod_original_cell_volume 1418.96(12)
_cod_database_code 4035715
_shelx_space_group_comment
;
The symmetry employed for this shelxl refinement is uniquely defined
by the following loop, which should always be used as a source of
symmetry information in preference to the above space-group names.
They are only intended as comments.
;
_shelx_estimated_absorpt_t_max 0.997
_shelx_estimated_absorpt_t_min 0.961
_olex2_refinement_description
;
1. Fixed Uiso
 At 1.2 times of:
  All C(H) groups
2. Others
 Uiso(H25A)=Uiso(H25B)=Uiso(H25C)=FVAR(1)
 Uiso(H38A)=Uiso(H38B)=Uiso(H38C)=FVAR(2)
3.a Aromatic/amide H refined with riding coordinates:
 C2(H2), C3(H3), C5(H5), C8(H8), C10(H10), C11(H11), C15(H15), C16(H16),
 C17(H17), C21(H21), C22(H22), C23(H23), C24(H24), C28(H28), C29(H29), C30(H30),
  C34(H34), C35(H35), C36(H36), C37(H37)
3.b Idealised Me refined as rotating group:
 C25(H25A,H25B,H25C), C38(H38A,H38B,H38C)
;
_shelx_shelxl_version_number 2014/7
_olex2_diffrn_ambient_temperature_device 'Oxford Cryosystems'
_olex2_submission_special_instructions 'No special instructions were received'

loop_
_space_group_symop_operation_xyz
'x, y, z'
'-x, -y, -z'

loop_
_atom_site_label
_atom_site_type_symbol
_atom_site_fract_x
_atom_site_fract_y
_atom_site_fract_z
_atom_site_U_iso_or_equiv
_atom_site_adp_type
_atom_site_occupancy
_atom_site_site_symmetry_order
_atom_site_calc_flag
_atom_site_refinement_flags_posn
S S 0.33435(6) 0.00654(5) 0.26970(5) 0.02262(15) Uani 1 1 d .
O1 O 0.20961(17) 0.00251(14) 0.18401(14) 0.0293(4) Uani 1 1 d .
O2 O 0.44439(18) -0.01608(15) 0.22710(15) 0.0326(4) Uani 1 1 d .
O3 O 0.33391(16) -0.27256(14) 0.71909(14) 0.0268(4) Uani 1 1 d .
O4 O 0.78508(19) 0.45754(16) 0.94743(15) 0.0406(5) Uani 1 1 d .
N1 N 0.16087(19) -0.25193(16) 0.53235(16) 0.0216(4) Uani 1 1 d .
N2 N 0.5421(2) 0.42586(16) 0.77068(17) 0.0254(4) Uani 1 1 d .
C1 C 0.2834(2) -0.0854(2) 0.33443(19) 0.0205(5) Uani 1 1 d .
C2 C 0.2235(2) -0.2103(2) 0.2773(2) 0.0267(5) Uani 1 1 d .
H2 H 0.2081 -0.2580 0.1938 0.032 Uiso 1 1 calc R
C3 C 0.1857(2) -0.2656(2) 0.3432(2) 0.0261(5) Uani 1 1 d .
H3 H 0.1439 -0.3520 0.3041 0.031 Uiso 1 1 calc R
C4 C 0.2078(2) -0.19682(19) 0.4666(2) 0.0204(5) Uani 1 1 d .
C5 C 0.2759(2) -0.07002(19) 0.5247(2) 0.0195(5) Uani 1 1 d .
H5 H 0.2960 -0.0218 0.6093 0.023 Uiso 1 1 calc R
C6 C 0.3136(2) -0.01511(19) 0.45856(19) 0.0186(5) Uani 1 1 d .
C7 C 0.3852(2) 0.11605(19) 0.50327(19) 0.0187(5) Uani 1 1 d .
C8 C 0.4330(2) 0.20917(19) 0.62172(19) 0.0212(5) Uani 1 1 d .
H8 H 0.4216 0.1914 0.6844 0.025 Uiso 1 1 calc R
C9 C 0.4984(2) 0.33010(19) 0.6498(2) 0.0213(5) Uani 1 1 d .
C10 C 0.5162(2) 0.3541(2) 0.5560(2) 0.0242(5) Uani 1 1 d .
H10 H 0.5615 0.4357 0.5743 0.029 Uiso 1 1 calc R
C11 C 0.4683(2) 0.2597(2) 0.4373(2) 0.0240(5) Uani 1 1 d .
H11 H 0.4803 0.2762 0.3741 0.029 Uiso 1 1 calc R
C12 C 0.4032(2) 0.1418(2) 0.41175(19) 0.0208(5) Uani 1 1 d .
C13 C 0.1781(2) -0.17784(19) 0.6563(2) 0.0213(5) Uani 1 1 d .
C14 C 0.1016(2) -0.1015(2) 0.6851(2) 0.0247(5) Uani 1 1 d .
C15 C 0.1257(3) -0.0339(2) 0.8086(2) 0.0313(6) Uani 1 1 d .
H15 H 0.0754 0.0190 0.8301 0.038 Uiso 1 1 calc R
C16 C 0.2200(3) -0.0417(2) 0.9001(2) 0.0356(6) Uani 1 1 d .
H16 H 0.2366 0.0076 0.9836 0.043 Uiso 1 1 calc R
C17 C 0.2911(3) -0.1210(2) 0.8710(2) 0.0309(6) Uani 1 1 d .
H17 H 0.3545 -0.1286 0.9333 0.037 Uiso 1 1 calc R
C18 C 0.2674(2) -0.1888(2) 0.7491(2) 0.0237(5) Uani 1 1 d .
C19 C 0.2534(2) -0.3766(2) 0.6055(2) 0.0254(5) Uani 1 1 d .
C20 C 0.1633(2) -0.3697(2) 0.5096(2) 0.0235(5) Uani 1 1 d .
C21 C 0.0776(3) -0.4767(2) 0.3994(2) 0.0282(5) Uani 1 1 d .
H21 H 0.0085 -0.4753 0.3353 0.034 Uiso 1 1 calc R
C22 C 0.0937(3) -0.5857(2) 0.3835(3) 0.0341(6) Uani 1 1 d .
H22 H 0.0386 -0.6582 0.3070 0.041 Uiso 1 1 calc R
C23 C 0.1895(3) -0.5889(2) 0.4786(3) 0.0365(6) Uani 1 1 d .
H23 H 0.2014 -0.6633 0.4665 0.044 Uiso 1 1 calc R
C24 C 0.2681(3) -0.4845(2) 0.5916(3) 0.0318(6) Uani 1 1 d .
H24 H 0.3310 -0.4872 0.6581 0.038 Uiso 1 1 calc R
C25 C -0.0016(3) -0.0902(2) 0.5897(2) 0.0358(6) Uani 1 1 d .
H25A H 0.0485 -0.0236 0.5787 0.059(5) Uiso 1 1 calc GR
H25B H -0.0782 -0.0729 0.6156 0.059(5) Uiso 1 1 calc GR
H25C H -0.0432 -0.1668 0.5118 0.059(5) Uiso 1 1 calc GR
C26 C 0.5285(3) 0.3896(2) 0.8611(2) 0.0270(5) Uani 1 1 d .
C27 C 0.3952(3) 0.3393(2) 0.8620(2) 0.0302(6) Uani 1 1 d .
C28 C 0.3936(3) 0.2946(2) 0.9441(2) 0.0385(7) Uani 1 1 d .
H28 H 0.3044 0.2572 0.9450 0.046 Uiso 1 1 calc R
C29 C 0.5179(4) 0.3032(3) 1.0237(3) 0.0464(8) Uani 1 1 d .
H29 H 0.5127 0.2705 1.0776 0.056 Uiso 1 1 calc R
C30 C 0.6494(4) 0.3580(3) 1.0274(2) 0.0441(7) Uani 1 1 d .
H30 H 0.7355 0.3663 1.0845 0.053 Uiso 1 1 calc R
C31 C 0.6522(3) 0.4010(2) 0.9446(2) 0.0335(6) Uani 1 1 d .
C32 C 0.7892(3) 0.5443(2) 0.9083(2) 0.0360(6) Uani 1 1 d .
C33 C 0.6686(3) 0.5317(2) 0.8205(2) 0.0290(6) Uani 1 1 d .
C34 C 0.6712(3) 0.6253(2) 0.7902(2) 0.0356(6) Uani 1 1 d .
H34 H 0.5873 0.6183 0.7316 0.043 Uiso 1 1 calc R
C35 C 0.7953(3) 0.7277(2) 0.8452(3) 0.0424(7) Uani 1 1 d .
H35 H 0.7975 0.7916 0.8254 0.051 Uiso 1 1 calc R
C36 C 0.9152(3) 0.7350(3) 0.9288(3) 0.0458(7) Uani 1 1 d .
H36 H 1.0013 0.8042 0.9648 0.055 Uiso 1 1 calc R
C37 C 0.9153(3) 0.6456(3) 0.9626(3) 0.0476(7) Uani 1 1 d .
H37 H 0.9995 0.6532 1.0213 0.057 Uiso 1 1 calc R
C38 C 0.2578(3) 0.3264(2) 0.7760(2) 0.0405(7) Uani 1 1 d .
H38A H 0.2745 0.3939 0.7575 0.085(7) Uiso 1 1 calc GR
H38B H 0.1879 0.3278 0.8141 0.085(7) Uiso 1 1 calc GR
H38C H 0.2205 0.2488 0.6996 0.085(7) Uiso 1 1 calc GR

loop_
_atom_site_aniso_label
_atom_site_aniso_U_11
_atom_site_aniso_U_22
_atom_site_aniso_U_33
_atom_site_aniso_U_23
_atom_site_aniso_U_13
_atom_site_aniso_U_12
S 0.0284(3) 0.0245(3) 0.0173(3) 0.0111(2) 0.0114(2) 0.0092(2)
O1 0.0349(9) 0.0316(9) 0.0197(8) 0.0147(8) 0.0070(7) 0.0101(8)
O2 0.0367(10) 0.0379(10) 0.0268(9) 0.0134(8) 0.0208(8) 0.0144(8)
O3 0.0310(9) 0.0272(9) 0.0293(9) 0.0174(8) 0.0138(8) 0.0135(7)
O4 0.0400(11) 0.0386(11) 0.0284(10) 0.0067(9) 0.0043(8) 0.0184(9)
N1 0.0298(11) 0.0161(9) 0.0214(10) 0.0101(8) 0.0124(8) 0.0083(8)
N2 0.0352(11) 0.0180(10) 0.0202(10) 0.0090(8) 0.0113(9) 0.0053(9)
C1 0.0251(12) 0.0233(12) 0.0185(11) 0.0120(10) 0.0109(10) 0.0120(10)
C2 0.0352(14) 0.0248(12) 0.0180(12) 0.0086(10) 0.0097(11) 0.0123(11)
C3 0.0351(14) 0.0177(11) 0.0227(12) 0.0084(10) 0.0100(11) 0.0098(10)
C4 0.0220(11) 0.0215(12) 0.0207(11) 0.0118(10) 0.0088(10) 0.0099(10)
C5 0.0216(11) 0.0203(11) 0.0174(11) 0.0082(10) 0.0094(9) 0.0086(9)
C6 0.0190(11) 0.0201(11) 0.0179(11) 0.0090(10) 0.0077(9) 0.0091(9)
C7 0.0198(11) 0.0201(11) 0.0202(11) 0.0115(10) 0.0094(9) 0.0089(9)
C8 0.0259(12) 0.0220(12) 0.0190(11) 0.0126(10) 0.0100(10) 0.0084(10)
C9 0.0234(12) 0.0206(12) 0.0208(12) 0.0092(10) 0.0098(10) 0.0096(10)
C10 0.0279(13) 0.0188(11) 0.0270(13) 0.0128(10) 0.0119(11) 0.0061(10)
C11 0.0279(13) 0.0275(13) 0.0244(12) 0.0169(11) 0.0147(10) 0.0102(10)
C12 0.0226(12) 0.0258(12) 0.0173(11) 0.0108(10) 0.0103(10) 0.0109(10)
C13 0.0252(12) 0.0166(11) 0.0224(12) 0.0098(10) 0.0122(10) 0.0042(9)
C14 0.0290(13) 0.0195(12) 0.0298(13) 0.0140(11) 0.0155(11) 0.0079(10)
C15 0.0437(15) 0.0258(13) 0.0375(15) 0.0172(12) 0.0281(13) 0.0172(12)
C16 0.0548(17) 0.0294(14) 0.0280(14) 0.0149(12) 0.0249(13) 0.0132(13)
C17 0.0414(15) 0.0307(14) 0.0243(13) 0.0177(11) 0.0133(12) 0.0110(12)
C18 0.0272(12) 0.0224(12) 0.0296(13) 0.0170(11) 0.0153(11) 0.0098(10)
C19 0.0280(13) 0.0222(12) 0.0355(14) 0.0173(11) 0.0200(11) 0.0105(10)
C20 0.0277(12) 0.0188(12) 0.0310(13) 0.0137(11) 0.0185(11) 0.0091(10)
C21 0.0329(14) 0.0216(12) 0.0323(14) 0.0124(11) 0.0195(12) 0.0072(11)
C22 0.0359(15) 0.0201(13) 0.0444(16) 0.0103(12) 0.0263(13) 0.0049(11)
C23 0.0377(15) 0.0230(13) 0.0642(19) 0.0245(14) 0.0329(14) 0.0159(12)
C24 0.0314(14) 0.0308(14) 0.0508(16) 0.0286(13) 0.0245(13) 0.0152(11)
C25 0.0377(15) 0.0364(15) 0.0433(16) 0.0229(13) 0.0200(13) 0.0197(12)
C26 0.0437(15) 0.0150(11) 0.0182(12) 0.0059(10) 0.0112(11) 0.0096(11)
C27 0.0496(16) 0.0158(12) 0.0204(12) 0.0047(10) 0.0170(12) 0.0080(11)
C28 0.068(2) 0.0237(13) 0.0293(14) 0.0122(12) 0.0288(14) 0.0164(13)
C29 0.091(2) 0.0375(16) 0.0322(15) 0.0229(13) 0.0344(17) 0.0382(17)
C30 0.075(2) 0.0405(16) 0.0265(14) 0.0170(13) 0.0192(14) 0.0374(16)
C31 0.0484(17) 0.0239(13) 0.0248(13) 0.0070(11) 0.0133(12) 0.0178(12)
C32 0.0400(16) 0.0263(14) 0.0298(14) 0.0043(12) 0.0138(13) 0.0099(12)
C33 0.0342(14) 0.0212(12) 0.0244(13) 0.0049(10) 0.0147(11) 0.0061(11)
C34 0.0419(15) 0.0253(13) 0.0325(14) 0.0081(12) 0.0202(13) 0.0052(12)
C35 0.0514(18) 0.0301(15) 0.0389(16) 0.0106(13) 0.0254(15) 0.0067(13)
C36 0.0408(17) 0.0338(16) 0.0412(17) 0.0057(14) 0.0195(14) -0.0032(13)
C37 0.0371(16) 0.0503(18) 0.0353(16) 0.0092(14) 0.0082(13) 0.0110(14)
C38 0.0462(17) 0.0351(15) 0.0341(15) 0.0139(13) 0.0182(13) 0.0074(13)

loop_
_atom_type_symbol
_atom_type_description
_atom_type_scat_dispersion_real
_atom_type_scat_dispersion_imag
_atom_type_scat_source
C C 0.0033 0.0016 'International Tables Vol C Tables 4.2.6.8 and 6.1.1.4'
H H 0.0000 0.0000 'International Tables Vol C Tables 4.2.6.8 and 6.1.1.4'
N N 0.0061 0.0033 'International Tables Vol C Tables 4.2.6.8 and 6.1.1.4'
O O 0.0106 0.0060 'International Tables Vol C Tables 4.2.6.8 and 6.1.1.4'
S S 0.1246 0.1234 'International Tables Vol C Tables 4.2.6.8 and 6.1.1.4'

loop_
_exptl_crystal_face_index_h
_exptl_crystal_face_index_k
_exptl_crystal_face_index_l
_exptl_crystal_face_perp_dist
1.00 0.00 0.00 0.0100
-1.00 0.00 0.00 0.0100
-1.00 -1.00 1.00 0.0270
1.00 1.00 -1.00 0.0150
1.00 -1.00 -1.00 0.1090
-1.00 1.00 1.00 0.1160
1.00 -1.00 1.00 0.0230
-1.00 1.00 -1.00 0.0160

loop_
_geom_angle_atom_site_label_1
_geom_angle_atom_site_label_2
_geom_angle_atom_site_label_3
_geom_angle
O1 S C1 110.60(10)
O1 S C12 110.39(10)
O2 S O1 116.80(10)
O2 S C1 111.82(10)
O2 S C12 112.22(10)
C1 S C12 92.42(10)
C19 O3 C18 114.02(17)
C32 O4 C31 114.68(19)
C4 N1 C13 120.15(17)
C4 N1 C20 120.67(17)
C20 N1 C13 112.32(17)
C9 N2 C26 116.14(17)
C9 N2 C33 119.47(18)
C33 N2 C26 112.26(18)
C2 C1 S 127.71(17)
C2 C1 C6 120.9(2)
C6 C1 S 111.40(16)
C1 C2 C3 118.9(2)
C2 C3 C4 121.4(2)
C3 C4 N1 121.84(19)
C5 C4 N1 119.52(19)
C5 C4 C3 118.6(2)
C6 C5 C4 119.7(2)
C1 C6 C7 112.14(19)
C5 C6 C1 120.3(2)
C5 C6 C7 127.61(19)
C8 C7 C6 126.70(19)
C8 C7 C12 120.1(2)
C12 C7 C6 113.23(19)
C7 C8 C9 120.0(2)
C8 C9 N2 119.70(19)
C8 C9 C10 119.0(2)
C10 C9 N2 121.26(19)
C11 C10 C9 120.6(2)
C12 C11 C10 119.3(2)
C7 C12 S 110.76(16)
C11 C12 S 128.18(17)
C11 C12 C7 121.1(2)
C14 C13 N1 122.4(2)
C18 C13 N1 118.07(19)
C18 C13 C14 119.4(2)
C13 C14 C25 122.3(2)
C15 C14 C13 117.8(2)
C15 C14 C25 119.9(2)
C16 C15 C14 121.9(2)
C15 C16 C17 120.2(2)
C18 C17 C16 118.4(2)
C13 C18 O3 119.4(2)
C17 C18 O3 118.4(2)
C17 C18 C13 122.2(2)
C20 C19 O3 120.14(19)
C24 C19 O3 118.0(2)
C24 C19 C20 121.9(2)
C19 C20 N1 117.3(2)
C19 C20 C21 118.7(2)
C21 C20 N1 123.9(2)
C20 C21 C22 119.6(2)
C23 C22 C21 120.3(2)
C22 C23 C24 120.5(2)
C19 C24 C23 118.8(2)
C27 C26 N2 122.2(2)
C31 C26 N2 117.5(2)
C31 C26 C27 120.2(2)
C26 C27 C38 123.0(2)
C28 C27 C26 117.1(2)
C28 C27 C38 119.8(2)
C29 C28 C27 121.5(3)
C30 C29 C28 121.4(2)
C29 C30 C31 117.6(3)
C26 C31 O4 119.8(2)
C26 C31 C30 121.9(3)
C30 C31 O4 118.3(2)
C33 C32 O4 120.4(2)
C33 C32 C37 120.7(3)
C37 C32 O4 118.9(2)
C32 C33 N2 117.4(2)
C32 C33 C34 119.5(2)
C34 C33 N2 123.0(2)
C35 C34 C33 120.3(3)
C36 C35 C34 118.6(3)
C35 C36 C37 122.5(3)
C36 C37 C32 118.3(3)

loop_
_geom_bond_atom_site_label_1
_geom_bond_atom_site_label_2
_geom_bond_distance
S O1 1.4401(16)
S O2 1.4341(16)
S C1 1.763(2)
S C12 1.765(2)
O3 C18 1.393(3)
O3 C19 1.389(3)
O4 C31 1.393(3)
O4 C32 1.392(3)
N1 C4 1.414(3)
N1 C13 1.435(3)
N1 C20 1.433(3)
N2 C9 1.416(3)
N2 C26 1.443(3)
N2 C33 1.433(3)
C1 C2 1.372(3)
C1 C6 1.392(3)
C2 C3 1.382(3)
C3 C4 1.402(3)
C4 C5 1.398(3)
C5 C6 1.381(3)
C6 C7 1.474(3)
C7 C8 1.377(3)
C7 C12 1.391(3)
C8 C9 1.401(3)
C9 C10 1.406(3)
C10 C11 1.385(3)
C11 C12 1.376(3)
C13 C14 1.401(3)
C13 C18 1.385(3)
C14 C15 1.395(3)
C14 C25 1.482(3)
C15 C16 1.375(4)
C16 C17 1.385(4)
C17 C18 1.380(3)
C19 C20 1.388(3)
C19 C24 1.378(3)
C20 C21 1.392(3)
C21 C22 1.392(3)
C22 C23 1.382(4)
C23 C24 1.385(4)
C26 C27 1.398(3)
C26 C31 1.377(3)
C27 C28 1.391(3)
C27 C38 1.487(4)
C28 C29 1.372(4)
C29 C30 1.370(4)
C30 C31 1.386(4)
C32 C33 1.376(4)
C32 C37 1.390(4)
C33 C34 1.402(3)
C34 C35 1.384(4)
C35 C36 1.371(4)
C36 C37 1.383(4)
